data_2212292
loop_
_publ_author_name
'Parvez, Masood'
'Mehrdad, Morteza'
'Sureni, Hossein'
'Heydari, Akbar'
'Jadidi, Khosrow'

_publ_section_title
;An unexpected <i>N</i>-substituted oxindole:
 1-(3,3,5-trimethyl-2-phenyl-1,2-oxazolidin-5-yl)-1<i>H</i>-indol-3(2<i>H</i>)-one
;
_journal_coeditor_code LH2292
_journal_issue 2
_journal_name_full 'Acta Crystallographica Section E'
_journal_page_first o877
_journal_page_last o878
_journal_paper_doi 10.1107/S1600536807002097
_journal_volume 63
_journal_year 2007
_chemical_formula_iupac 'C20 H22 N2 O2'
_chemical_formula_moiety 'C20 H22 N2 O2'
_chemical_formula_sum 'C20 H22 N2 O2'
_chemical_formula_weight 322.40
_chemical_name_systematic
;
1-(3,3,5-trimethyl-2-phenyl-1,2-oxazolidin-5-yl)-1H-indol-3(2H)-one
;
_space_group_IT_number 14
_symmetry_cell_setting monoclinic
_symmetry_space_group_name_Hall '-P 2ybc'
_symmetry_space_group_name_H-M 'P 1 21/c 1'
_atom_sites_solution_hydrogens geom
_atom_sites_solution_primary direct
_atom_sites_solution_secondary difmap
_cell_angle_alpha 90.00
_cell_angle_beta 98.554(12)
_cell_angle_gamma 90.00
_cell_formula_units_Z 4
_cell_length_a 10.321(3)
_cell_length_b 14.446(4)
_cell_length_c 11.378(4)
_cell_measurement_reflns_used 6053
_cell_measurement_temperature 173(2)
_cell_measurement_theta_max 27.5
_cell_measurement_theta_min 3.5
_cell_volume 1677.6(9)
_computing_cell_refinement 'DENZO (Otwinowski & Minor, 1997)'
_computing_data_collection 'COLLECT (Hooft, 1998)'
_computing_data_reduction 'SCALEPACK (Otwinowski & Minor, 1997)'
_computing_molecular_graphics 'ORTEPII (Johnson, 1976)'
_computing_publication_material 'SHELXL97 (Sheldrick, 1997)'
_computing_structure_refinement 'SHELXL97 (Sheldrick, 1997)'
_computing_structure_solution 'SAPI91 (Fan, 1991)'
_diffrn_ambient_temperature 173(2)
_diffrn_measured_fraction_theta_full 0.992
_diffrn_measured_fraction_theta_max 0.992
_diffrn_measurement_device_type 'Nonius KappaCCD'
_diffrn_measurement_method '\w and \f'
_diffrn_radiation_monochromator graphite
_diffrn_radiation_source 'fine-focus sealed tube'
_diffrn_radiation_type MoK\a
_diffrn_radiation_wavelength 0.71073
_diffrn_reflns_av_R_equivalents 0.025
_diffrn_reflns_av_sigmaI/netI 0.056
_diffrn_reflns_limit_h_max 13
_diffrn_reflns_limit_h_min -11
_diffrn_reflns_limit_k_max 18
_diffrn_reflns_limit_k_min -17
_diffrn_reflns_limit_l_max 14
_diffrn_reflns_limit_l_min -14
_diffrn_reflns_number 6053
_diffrn_reflns_theta_full 27.5
_diffrn_reflns_theta_max 27.5
_diffrn_reflns_theta_min 3.5
_diffrn_standards_number 0
_exptl_absorpt_coefficient_mu 0.083
_exptl_absorpt_correction_T_max 0.987
_exptl_absorpt_correction_T_min 0.977
_exptl_absorpt_correction_type multi-scan
_exptl_absorpt_process_details '(SORTAV; Blessing, 1997)'
_exptl_crystal_colour colorless
_exptl_crystal_density_diffrn 1.277
_exptl_crystal_density_method 'not measured'
_exptl_crystal_description prism
_exptl_crystal_F_000 688
_exptl_crystal_size_max 0.28
_exptl_crystal_size_mid 0.20
_exptl_crystal_size_min 0.16
_refine_diff_density_max 0.20
_refine_diff_density_min -0.21
_refine_ls_extinction_method none
_refine_ls_goodness_of_fit_ref 1.02
_refine_ls_hydrogen_treatment constr
_refine_ls_matrix_type full
_refine_ls_number_parameters 220
_refine_ls_number_reflns 3825
_refine_ls_number_restraints 0
_refine_ls_restrained_S_all 1.02
_refine_ls_R_factor_all 0.075
_refine_ls_R_factor_gt 0.042
_refine_ls_shift/su_max 0.001
_refine_ls_shift/su_mean 0.00
_refine_ls_structure_factor_coef Fsqd
_refine_ls_weighting_details 'calc w=1/[\s^2^(Fo^2^)+(0.052P)^2^+0.104P] where P=(Fo^2^+2Fc^2^)/3'
_refine_ls_weighting_scheme calc
_refine_ls_wR_factor_gt 0.094
_refine_ls_wR_factor_ref 0.108
_reflns_number_gt 2632
_reflns_number_total 3825
_reflns_threshold_expression I>2\s(I)
_cod_data_source_file lh2292.cif
_cod_data_source_block 4a
_cod_depositor_comments
;
The following automatic conversions were performed:
'_symmetry_cell_setting' value 'Monoclinic' changed to 'monoclinic'
according to '/home/saulius/struct/CIF-dictionaries/cif_core.dic'
dictionary named 'cif_core.dic' version 2.4.1 from
2010-06-29.

'_geom_bond_publ_flag' value 'Y' changed to 'y' according to
'/home/saulius/struct/CIF-dictionaries/cif_core.dic' dictionary named
'cif_core.dic' version 2.4.1 from 2010-06-29 (8
times).

'_geom_angle_publ_flag' value 'Y' changed to 'y' according to
'/home/saulius/struct/CIF-dictionaries/cif_core.dic' dictionary named
'cif_core.dic' version 2.4.1 from 2010-06-29 (7 times).

Automatic conversion script
Id: cif_fix_enum 1527 2010-12-29 10:47:43Z saulius 

The following automatic conversions were performed:

'_symmetry_cell_setting' value 'Monoclinic' changed to 'monoclinic'
according to /home/saulius/struct/CIF-dictionaries/cif_core.dic
dictionary named 'cif_core.dic' version 2.4.1 from
2010-06-29.

'_geom_bond_publ_flag' value 'Y' changed to 'y'
according to /home/saulius/struct/CIF-dictionaries/cif_core.dic
dictionary named 'cif_core.dic' version 2.4.1 from 2010-06-29 (8
times).

'_geom_angle_publ_flag' value 'Y' changed to 'y' according
to /home/saulius/struct/CIF-dictionaries/cif_core.dic dictionary
named 'cif_core.dic' version 2.4.1 from 2010-06-29 (7 times).

Automatic conversion script
Id: cif_fix_values 1715 2011-07-08 13:25:40Z adriana 
;
_cod_original_sg_symbol_H-M 'P 21/c'
_cod_database_code 2212292
_cod_database_fobs_code 2212292

loop_
_symmetry_equiv_pos_as_xyz
'x, y, z'
'-x, y+1/2, -z+1/2'
'-x, -y, -z'
'x, -y-1/2, z-1/2'

loop_
_atom_site_type_symbol
_atom_site_label
_atom_site_fract_x
_atom_site_fract_y
_atom_site_fract_z
_atom_site_U_iso_or_equiv
_atom_site_adp_type
_atom_site_calc_flag
_atom_site_refinement_flags
_atom_site_occupancy
O O1 0.32076(8) 0.06343(6) -0.02365(7) 0.0251(2) Uani d . 1
O O2 0.11403(9) 0.04877(7) -0.37098(8) 0.0343(3) Uani d . 1
N N1 0.20768(9) 0.06345(7) 0.04153(9) 0.0226(3) Uani d . 1
N N2 0.22364(10) -0.01500(8) -0.19824(9) 0.0244(3) Uani d . 1
C C1 0.26463(12) 0.07637(9) -0.14353(11) 0.0241(3) Uani d . 1
C C2 0.14409(12) 0.13848(10) -0.13813(12) 0.0273(3) Uani d . 1
H H2A 0.1544 0.1989 -0.1767 0.033 Uiso calc R 1
H H2B 0.0633 0.1083 -0.1782 0.033 Uiso calc R 1
C C3 0.13877(12) 0.15100(9) -0.00516(11) 0.0245(3) Uani d . 1
C C4 0.37133(12) 0.11751(10) -0.20610(12) 0.0299(3) Uani d . 1
H H4A 0.3398 0.1219 -0.2915 0.036 Uiso calc R 1
H H4B 0.4491 0.0778 -0.1929 0.036 Uiso calc R 1
H H4C 0.3939 0.1794 -0.1743 0.036 Uiso calc R 1
C C5 -0.00048(12) 0.15053(10) 0.02358(13) 0.0323(3) Uani d . 1
H H5A -0.0502 0.2014 -0.0187 0.039 Uiso calc R 1
H H5B 0.0015 0.1585 0.1094 0.039 Uiso calc R 1
H H5C -0.0425 0.0915 -0.0014 0.039 Uiso calc R 1
C C6 0.21117(13) 0.23798(10) 0.04388(13) 0.0322(3) Uani d . 1
H H6A 0.1666 0.2927 0.0064 0.039 Uiso calc R 1
H H6B 0.3014 0.2361 0.0267 0.039 Uiso calc R 1
H H6C 0.2120 0.2410 0.1300 0.039 Uiso calc R 1
C C7 0.25868(12) 0.06192(9) 0.16572(11) 0.0238(3) Uani d . 1
C C8 0.17162(13) 0.03570(10) 0.24268(12) 0.0300(3) Uani d . 1
H H8 0.0845 0.0182 0.2114 0.036 Uiso calc R 1
C C9 0.21170(15) 0.03505(10) 0.36421(13) 0.0351(4) Uani d . 1
H H9 0.1512 0.0195 0.4163 0.042 Uiso calc R 1
C C10 0.33994(15) 0.05701(11) 0.41012(13) 0.0369(4) Uani d . 1
H H10 0.3678 0.0561 0.4935 0.044 Uiso calc R 1
C C11 0.42687(14) 0.08027(10) 0.33391(13) 0.0350(4) Uani d . 1
H H11 0.5152 0.0941 0.3653 0.042 Uiso calc R 1
C C12 0.38697(13) 0.08371(10) 0.21185(12) 0.0298(3) Uani d . 1
H H12 0.4473 0.1009 0.1603 0.036 Uiso calc R 1
C C13 0.15714(12) -0.01865(10) -0.31306(12) 0.0276(3) Uani d . 1
C C14 0.14893(14) -0.11871(10) -0.35257(13) 0.0345(3) Uani d . 1
H H14A 0.0570 -0.1405 -0.3662 0.041 Uiso calc R 1
H H14B 0.1877 -0.1273 -0.4264 0.041 Uiso calc R 1
C C15 0.22670(13) -0.16867(10) -0.25062(12) 0.0302(3) Uani d . 1
C C16 0.25781(14) -0.26120(11) -0.23552(14) 0.0397(4) Uani d . 1
H H16 0.2292 -0.3046 -0.2967 0.048 Uiso calc R 1
C C17 0.33152(15) -0.29019(11) -0.12971(15) 0.0434(4) Uani d . 1
H H17 0.3546 -0.3536 -0.1187 0.052 Uiso calc R 1
C C18 0.37126(14) -0.22708(11) -0.04071(14) 0.0372(4) Uani d . 1
H H18 0.4208 -0.2481 0.0314 0.045 Uiso calc R 1
C C19 0.34072(12) -0.13343(10) -0.05376(13) 0.0302(3) Uani d . 1
H H19 0.3680 -0.0906 0.0083 0.036 Uiso calc R 1
C C20 0.26919(11) -0.10490(9) -0.16041(11) 0.0247(3) Uani d . 1

loop_
_atom_site_aniso_label
_atom_site_aniso_U_11
_atom_site_aniso_U_22
_atom_site_aniso_U_33
_atom_site_aniso_U_12
_atom_site_aniso_U_13
_atom_site_aniso_U_23
O1 0.0248(4) 0.0323(6) 0.0191(5) 0.0012(4) 0.0059(4) -0.0016(4)
O2 0.0445(6) 0.0341(6) 0.0233(5) 0.0010(5) 0.0021(4) 0.0012(5)
N1 0.0248(5) 0.0238(6) 0.0204(6) 0.0008(4) 0.0070(4) -0.0003(5)
N2 0.0294(5) 0.0240(6) 0.0198(6) 0.0002(5) 0.0033(4) -0.0009(5)
C1 0.0275(6) 0.0259(8) 0.0188(7) -0.0004(5) 0.0031(5) -0.0005(5)
C2 0.0301(7) 0.0275(8) 0.0242(7) 0.0020(6) 0.0039(5) 0.0000(6)
C3 0.0289(6) 0.0211(7) 0.0240(7) 0.0003(5) 0.0051(5) -0.0002(6)
C4 0.0318(7) 0.0318(8) 0.0267(7) -0.0029(6) 0.0066(5) 0.0006(6)
C5 0.0303(7) 0.0338(8) 0.0338(8) 0.0041(6) 0.0083(6) 0.0018(7)
C6 0.0398(7) 0.0240(8) 0.0327(8) -0.0012(6) 0.0052(6) -0.0012(6)
C7 0.0305(7) 0.0193(7) 0.0218(7) 0.0012(5) 0.0042(5) -0.0020(5)
C8 0.0332(7) 0.0308(8) 0.0271(8) -0.0001(6) 0.0079(6) 0.0017(6)
C9 0.0469(8) 0.0328(9) 0.0283(8) 0.0069(7) 0.0141(6) 0.0045(7)
C10 0.0537(9) 0.0356(9) 0.0208(7) 0.0125(7) 0.0033(6) 0.0000(6)
C11 0.0367(7) 0.0364(9) 0.0295(8) 0.0029(6) -0.0028(6) -0.0044(7)
C12 0.0320(7) 0.0318(8) 0.0258(7) -0.0004(6) 0.0053(5) -0.0016(6)
C13 0.0309(7) 0.0314(8) 0.0211(7) -0.0011(6) 0.0060(5) -0.0021(6)
C14 0.0426(8) 0.0317(9) 0.0290(8) -0.0024(7) 0.0042(6) -0.0078(7)
C15 0.0328(7) 0.0280(8) 0.0310(8) -0.0028(6) 0.0086(6) -0.0035(6)
C16 0.0449(8) 0.0285(8) 0.0457(10) -0.0030(7) 0.0069(7) -0.0067(7)
C17 0.0457(9) 0.0280(9) 0.0565(11) 0.0007(7) 0.0078(8) 0.0046(8)
C18 0.0360(7) 0.0324(9) 0.0422(9) 0.0005(6) 0.0025(6) 0.0088(7)
C19 0.0295(7) 0.0308(8) 0.0306(8) -0.0023(6) 0.0053(6) 0.0019(6)
C20 0.0241(6) 0.0230(7) 0.0284(7) -0.0012(5) 0.0086(5) 0.0019(6)

loop_
_atom_type_symbol
_atom_type_description
_atom_type_scat_dispersion_real
_atom_type_scat_dispersion_imag
_atom_type_scat_source
C C 0.0033 0.0016 'International Tables Vol C Tables 4.2.6.8 and 6.1.1.4'
H H 0.0000 0.0000 'International Tables Vol C Tables 4.2.6.8 and 6.1.1.4'
N N 0.0061 0.0033 'International Tables Vol C Tables 4.2.6.8 and 6.1.1.4'
O O 0.0106 0.0060 'International Tables Vol C Tables 4.2.6.8 and 6.1.1.4'

loop_
_geom_angle_atom_site_label_1
_geom_angle_atom_site_label_2
_geom_angle_atom_site_label_3
_geom_angle
_geom_angle_publ_flag
C1 O1 N1 104.14(8) y
C7 N1 O1 107.11(9) y
C7 N1 C3 116.43(10) y
O1 N1 C3 100.97(9) y
C13 N2 C20 110.21(11) y
C13 N2 C1 119.82(11) y
C20 N2 C1 128.24(10) y
O1 C1 N2 109.60(10) ?
O1 C1 C4 106.42(10) ?
N2 C1 C4 109.32(10) ?
O1 C1 C2 104.82(10) ?
N2 C1 C2 110.52(10) ?
C4 C1 C2 115.87(11) ?
C3 C2 C1 104.80(10) ?
C3 C2 H2A 110.8 ?
C1 C2 H2A 110.8 ?
C3 C2 H2B 110.8 ?
C1 C2 H2B 110.8 ?
H2A C2 H2B 108.9 ?
N1 C3 C5 109.37(10) ?
N1 C3 C6 112.48(11) ?
C5 C3 C6 110.64(11) ?
N1 C3 C2 99.47(10) ?
C5 C3 C2 112.67(11) ?
C6 C3 C2 111.77(11) ?
C1 C4 H4A 109.5 ?
C1 C4 H4B 109.5 ?
H4A C4 H4B 109.5 ?
C1 C4 H4C 109.5 ?
H4A C4 H4C 109.5 ?
H4B C4 H4C 109.5 ?
C3 C5 H5A 109.5 ?
C3 C5 H5B 109.5 ?
H5A C5 H5B 109.5 ?
C3 C5 H5C 109.5 ?
H5A C5 H5C 109.5 ?
H5B C5 H5C 109.5 ?
C3 C6 H6A 109.5 ?
C3 C6 H6B 109.5 ?
H6A C6 H6B 109.5 ?
C3 C6 H6C 109.5 ?
H6A C6 H6C 109.5 ?
H6B C6 H6C 109.5 ?
C12 C7 C8 119.44(13) ?
C12 C7 N1 124.06(11) ?
C8 C7 N1 116.50(11) ?
C9 C8 C7 120.26(13) ?
C9 C8 H8 119.9 ?
C7 C8 H8 119.9 ?
C8 C9 C10 120.15(13) ?
C8 C9 H9 119.9 ?
C10 C9 H9 119.9 ?
C11 C10 C9 119.54(14) ?
C11 C10 H10 120.2 ?
C9 C10 H10 120.2 ?
C10 C11 C12 120.89(14) ?
C10 C11 H11 119.6 ?
C12 C11 H11 119.6 ?
C7 C12 C11 119.65(12) ?
C7 C12 H12 120.2 ?
C11 C12 H12 120.2 ?
O2 C13 N2 124.65(13) ?
O2 C13 C14 126.98(13) ?
N2 C13 C14 108.37(12) ?
C15 C14 C13 103.35(11) ?
C15 C14 H14A 111.1 ?
C13 C14 H14A 111.1 ?
C15 C14 H14B 111.1 ?
C13 C14 H14B 111.1 ?
H14A C14 H14B 109.1 ?
C16 C15 C20 120.30(14) ?
C16 C15 C14 130.75(14) ?
C20 C15 C14 108.95(13) ?
C15 C16 C17 119.15(15) ?
C15 C16 H16 120.4 ?
C17 C16 H16 120.4 ?
C18 C17 C16 120.12(15) ?
C18 C17 H17 119.9 ?
C16 C17 H17 119.9 ?
C17 C18 C19 121.76(15) ?
C17 C18 H18 119.1 ?
C19 C18 H18 119.1 ?
C20 C19 C18 117.71(14) ?
C20 C19 H19 121.1 ?
C18 C19 H19 121.1 ?
C19 C20 C15 120.94(13) ?
C19 C20 N2 130.09(12) ?
C15 C20 N2 108.95(12) ?

loop_
_geom_bond_atom_site_label_1
_geom_bond_atom_site_label_2
_geom_bond_distance
_geom_bond_publ_flag
O1 C1 1.4128(15) y
O1 N1 1.4730(13) y
O2 C13 1.2221(17) y
N1 C7 1.4328(17) y
N1 C3 1.5083(17) y
N2 C13 1.3834(17) y
N2 C20 1.4257(17) y
N2 C1 1.4934(18) y
C1 C4 1.5186(17) ?
C1 C2 1.5426(18) ?
C2 C3 1.5328(19) ?
C2 H2A 0.9900 ?
C2 H2B 0.9900 ?
C3 C5 1.5206(18) ?
C3 C6 1.5247(19) ?
C4 H4A 0.9800 ?
C4 H4B 0.9800 ?
C4 H4C 0.9800 ?
C5 H5A 0.9800 ?
C5 H5B 0.9800 ?
C5 H5C 0.9800 ?
C6 H6A 0.9800 ?
C6 H6B 0.9800 ?
C6 H6C 0.9800 ?
C7 C12 1.3860(19) ?
C7 C8 1.3970(18) ?
C8 C9 1.383(2) ?
C8 H8 0.9500 ?
C9 C10 1.386(2) ?
C9 H9 0.9500 ?
C10 C11 1.379(2) ?
C10 H10 0.9500 ?
C11 C12 1.390(2) ?
C11 H11 0.9500 ?
C12 H12 0.9500 ?
C13 C14 1.512(2) ?
C14 C15 1.495(2) ?
C14 H14A 0.9900 ?
C14 H14B 0.9900 ?
C15 C16 1.379(2) ?
C15 C20 1.4003(19) ?
C16 C17 1.390(2) ?
C16 H16 0.9500 ?
C17 C18 1.379(2) ?
C17 H17 0.9500 ?
C18 C19 1.392(2) ?
C18 H18 0.9500 ?
C19 C20 1.3860(19) ?
C19 H19 0.9500 ?

loop_
_geom_torsion_atom_site_label_1
_geom_torsion_atom_site_label_2
_geom_torsion_atom_site_label_3
_geom_torsion_atom_site_label_4
_geom_torsion
C1 O1 N1 C7 -173.08(10)
C1 O1 N1 C3 -50.81(11)
N1 O1 C1 N2 -85.70(10)
N1 O1 C1 C4 156.20(10)
N1 O1 C1 C2 32.93(12)
C13 N2 C1 O1 175.20(9)
C20 N2 C1 O1 -21.35(15)
C13 N2 C1 C4 -68.51(14)
C20 N2 C1 C4 94.93(14)
C13 N2 C1 C2 60.16(14)
C20 N2 C1 C2 -136.39(12)
O1 C1 C2 C3 -3.43(13)
N2 C1 C2 C3 114.58(11)
C4 C1 C2 C3 -120.39(12)
C7 N1 C3 C5 -80.50(13)
O1 N1 C3 C5 163.97(10)
C7 N1 C3 C6 42.86(14)
O1 N1 C3 C6 -72.67(12)
C7 N1 C3 C2 161.28(10)
O1 N1 C3 C2 45.75(10)
C1 C2 C3 N1 -26.08(12)
C1 C2 C3 C5 -141.81(12)
C1 C2 C3 C6 92.87(13)
O1 N1 C7 C12 16.82(16)
C3 N1 C7 C12 -95.22(15)
O1 N1 C7 C8 -162.54(11)
C3 N1 C7 C8 85.42(14)
C12 C7 C8 C9 2.6(2)
N1 C7 C8 C9 -178.05(12)
C7 C8 C9 C10 -2.5(2)
C8 C9 C10 C11 0.6(2)
C9 C10 C11 C12 1.3(2)
C8 C7 C12 C11 -0.8(2)
N1 C7 C12 C11 179.90(13)
C10 C11 C12 C7 -1.1(2)
C20 N2 C13 O2 -175.45(12)
C1 N2 C13 O2 -9.25(18)
C20 N2 C13 C14 4.16(13)
C1 N2 C13 C14 170.37(10)
O2 C13 C14 C15 175.51(12)
N2 C13 C14 C15 -4.10(14)
C13 C14 C15 C16 -177.97(14)
C13 C14 C15 C20 2.61(14)
C20 C15 C16 C17 0.1(2)
C14 C15 C16 C17 -179.23(14)
C15 C16 C17 C18 0.8(2)
C16 C17 C18 C19 -0.7(2)
C17 C18 C19 C20 -0.5(2)
C18 C19 C20 C15 1.46(18)
C18 C19 C20 N2 179.55(12)
C16 C15 C20 C19 -1.31(19)
C14 C15 C20 C19 178.18(11)
C16 C15 C20 N2 -179.76(11)
C14 C15 C20 N2 -0.27(14)
C13 N2 C20 C19 179.24(12)
C1 N2 C20 C19 14.5(2)
C13 N2 C20 C15 -2.49(13)
C1 N2 C20 C15 -167.22(11)
